data_1561482
loop_
_publ_author_name
'Koffi, Agbelenko'
'Ade, Martin'
'Hillebrecht, Harald'

_publ_section_title
;
 Single crystal studies of binary compounds Ta/Ga -- A system with
 experimental and crystallographic peculiarities
;
_journal_name_full 'Journal of Solid State Chemistry'
_journal_page_first 88
_journal_page_last 102
_journal_paper_doi 10.1016/j.jssc.2016.03.014
_journal_volume 238
_journal_year 2016
_chemical_formula_sum 'Ga5.4 Ta1.6'
_chemical_formula_weight 666.01
_space_group_crystal_system tetragonal
_space_group_IT_number 127
_space_group_name_Hall '-P 4 2ab'
_space_group_name_H-M_alt 'P 4/m b m'
_atom_sites_solution_hydrogens .
_cell_angle_alpha 90
_cell_angle_beta 90
_cell_angle_gamma 90
_cell_formula_units_Z 2
_cell_length_a 9.3213(13)
_cell_length_b 9.3213(13)
_cell_length_c 2.7572(6)
_cell_measurement_reflns_used 5094
_cell_measurement_temperature 293(2)
_cell_measurement_theta_max 33.4
_cell_measurement_theta_min 3.1
_cell_volume 239.56(7)
_computing_cell_refinement 'Software for IPDS-II, Fa. Stoe'
_computing_data_collection 'Software for IPDS-II, Fa. Stoe'
_computing_data_reduction 'Software for IPDS-II, Fa. Stoe'
_computing_molecular_graphics 'Diamond (Crystal impact, 2005)'
_computing_publication_material 'SHELXL-97_(Sheldrick, 2008)'
_computing_structure_refinement 'SHELXL-2013 (Sheldrick, 2013)'
_computing_structure_solution 'SHELXS-97 (Sheldrick, 2008)'
_diffrn_ambient_temperature 293(2)
_diffrn_measured_fraction_theta_full 0.993
_diffrn_measured_fraction_theta_max 0.993
_diffrn_measurement_details
; 
0 degree < omega < 180 degree
psi = 0
delta omega 2 degree
exposure time 240s 
;
_diffrn_measurement_device '2-circle goniometer'
_diffrn_measurement_device_type 'STOE IPDS 2'
_diffrn_measurement_method 'rotation method'
_diffrn_radiation_collimation '0.5 mm diameter, multiple pinhole'
_diffrn_radiation_monochromator 'plane graphite'
_diffrn_radiation_polarisn_norm 0
_diffrn_radiation_type MoK\a
_diffrn_radiation_wavelength 0.71073
_diffrn_reflns_av_R_equivalents 0.0746
_diffrn_reflns_av_unetI/netI 0.0201
_diffrn_reflns_Laue_measured_fraction_full 0.993
_diffrn_reflns_Laue_measured_fraction_max 0.993
_diffrn_reflns_limit_h_max 14
_diffrn_reflns_limit_h_min -14
_diffrn_reflns_limit_k_max 14
_diffrn_reflns_limit_k_min -14
_diffrn_reflns_limit_l_max 3
_diffrn_reflns_limit_l_min -4
_diffrn_reflns_number 4820
_diffrn_reflns_point_group_measured_fraction_full 0.993
_diffrn_reflns_point_group_measured_fraction_max 0.993
_diffrn_reflns_theta_full 25.242
_diffrn_reflns_theta_max 33.252
_diffrn_reflns_theta_min 3.091
_diffrn_source 'sealed X-ray tube, 12 x 0.4 mm long-fine focus'
_diffrn_source_current 40
_diffrn_source_power 2.00
_diffrn_source_voltage 50
_exptl_absorpt_coefficient_mu 66.087
_exptl_absorpt_correction_T_max 0.0473
_exptl_absorpt_correction_T_min 0.0127
_exptl_absorpt_correction_type numerical
_exptl_absorpt_process_details 'X-Red and X-SHAPE  (Stoe & Cie, 1999)'
_exptl_crystal_colour metallic
_exptl_crystal_density_diffrn 9.233
_exptl_crystal_description needle
_exptl_crystal_F_000 568
_exptl_crystal_size_max 0.25
_exptl_crystal_size_mid 0.05
_exptl_crystal_size_min 0.025
_refine_diff_density_max 1.288
_refine_diff_density_min -1.782
_refine_diff_density_rms 0.305
_refine_ls_extinction_coef 0.0314(16)
_refine_ls_extinction_expression Fc^*^=kFc[1+0.001xFc^2^\l^3^/sin(2\q)]^-1/4^
_refine_ls_extinction_method SHELXL
_refine_ls_goodness_of_fit_ref 1.350
_refine_ls_hydrogen_treatment undef
_refine_ls_matrix_type full
_refine_ls_number_parameters 16
_refine_ls_number_reflns 291
_refine_ls_number_restraints 0
_refine_ls_restrained_S_all 1.350
_refine_ls_R_factor_all 0.0238
_refine_ls_R_factor_gt 0.0232
_refine_ls_shift/su_max 0.001
_refine_ls_shift/su_mean 0.000
_refine_ls_structure_factor_coef Fsqd
_refine_ls_weighting_details 'w=1/[\s^2^(Fo^2^)+2.8000P] where P=(Fo^2^+2Fc^2^)/3'
_refine_ls_weighting_scheme calc
_refine_ls_wR_factor_gt 0.0473
_refine_ls_wR_factor_ref 0.0475
_reflns_Friedel_coverage 0.000
_reflns_Friedel_fraction_full .
_reflns_Friedel_fraction_max .
_reflns_number_gt 288
_reflns_number_total 291
_reflns_threshold_expression 'I > 2\s(I)'
_cod_data_source_file Ta2Ga5_HH.cif
_cod_data_source_block Ta2Ga5
_cod_original_cell_volume 239.56(8)
_cod_original_formula_sum 'Ga5.40 Ta1.60'
_cod_database_code 1561482
_shelx_space_group_comment
;
The symmetry employed for this shelxl refinement is uniquely defined
by the following loop, which should always be used as a source of
symmetry information in preference to the above space-group names.
They are only intended as comments.
;
_shelxl_version_number 2013-4

loop_
_space_group_symop_operation_xyz
'x, y, z'
'-x, -y, z'
'-y, x, z'
'y, -x, z'
'-x+1/2, y+1/2, -z'
'x+1/2, -y+1/2, -z'
'y+1/2, x+1/2, -z'
'-y+1/2, -x+1/2, -z'
'-x, -y, -z'
'x, y, -z'
'y, -x, -z'
'-y, x, -z'
'x-1/2, -y-1/2, z'
'-x-1/2, y-1/2, z'
'-y-1/2, -x-1/2, z'
'y-1/2, x-1/2, z'

loop_
_atom_site_label
_atom_site_type_symbol
_atom_site_fract_x
_atom_site_fract_y
_atom_site_fract_z
_atom_site_U_iso_or_equiv
_atom_site_adp_type
_atom_site_occupancy
_atom_site_site_symmetry_order
_atom_site_calc_flag
_atom_site_refinement_flags_posn
_atom_site_refinement_flags_adp
_atom_site_refinement_flags_occupancy
_atom_site_disorder_assembly
_atom_site_disorder_group
Ta Ta 0.18068(3) 0.68068(3) 0.5000 0.01150(17) Uani 0.812(7) 4 d S T P . .
Ga Ga 0.18068(3) 0.68068(3) 0.5000 0.01150(17) Uani 0.188(7) 4 d S T P . .
Ga1 Ga 0.0000 0.5000 0.0000 0.0121(3) Uani 1 8 d S T P . .
Ga2 Ga 0.05935(8) 0.20622(9) 0.0000 0.0137(2) Uani 1 2 d S T P . .

loop_
_atom_site_aniso_label
_atom_site_aniso_U_11
_atom_site_aniso_U_22
_atom_site_aniso_U_33
_atom_site_aniso_U_23
_atom_site_aniso_U_13
_atom_site_aniso_U_12
Ta 0.00875(18) 0.00875(18) 0.0170(2) 0.000 0.000 -0.00112(12)
Ga 0.00875(18) 0.00875(18) 0.0170(2) 0.000 0.000 -0.00112(12)
Ga1 0.0124(4) 0.0124(4) 0.0114(6) 0.000 0.000 -0.0056(5)
Ga2 0.0096(3) 0.0191(4) 0.0124(4) 0.000 0.000 0.0045(2)

loop_
_atom_type_symbol
_atom_type_description
_atom_type_scat_dispersion_real
_atom_type_scat_dispersion_imag
_atom_type_scat_source
Ga Ga 0.2307 1.6083 'International Tables Vol C Tables 4.2.6.8 and 6.1.1.4'
Ta Ta -0.7052 6.5227 'International Tables Vol C Tables 4.2.6.8 and 6.1.1.4'

loop_
_geom_angle_atom_site_label_1
_geom_angle_atom_site_label_2
_geom_angle_atom_site_label_3
_geom_angle
_geom_angle_site_symmetry_1
_geom_angle_site_symmetry_3
Ga Ta Ga 101.8(6) 10_556 10_557
Ga Ta Ga 78.2(6) 10_556 1_554
Ga Ta Ga 180.0 10_557 1_554
Ga Ta Ga1 138.2(4) 10_556 .
Ga Ta Ga1 120.064(8) 10_557 .
Ga Ta Ga1 59.938(8) 1_554 .
Ga Ta Ga1 161.7(4) 10_556 1_556
Ga Ta Ga1 59.938(8) 10_557 1_556
Ga Ta Ga1 120.064(8) 1_554 1_556
Ga1 Ta Ga1 60.126(15) . 1_556
Ga Ta Ta 78.2(6) 10_556 1_554
Ga Ta Ta 180.0 10_557 1_554
Ga Ta Ta 0.000(12) 1_554 1_554
Ga1 Ta Ta 59.938(8) . 1_554
Ga1 Ta Ta 120.064(8) 1_556 1_554
Ga Ta Ta 101.8(6) 10_556 1_556
Ga Ta Ta 0.00(2) 10_557 1_556
Ga Ta Ta 180.0 1_554 1_556
Ga1 Ta Ta 120.064(8) . 1_556
Ga1 Ta Ta 59.938(8) 1_556 1_556
Ta Ta Ta 180.0 1_554 1_556
Ga Ta Ga2 56.1(14) 10_556 11_566
Ga Ta Ga2 60.482(10) 10_557 11_566
Ga Ta Ga2 119.517(10) 1_554 11_566
Ga1 Ta Ga2 145.983(19) . 11_566
Ga1 Ta Ga2 109.588(16) 1_556 11_566
Ta Ta Ga2 119.517(10) 1_554 11_566
Ta Ta Ga2 60.482(10) 1_556 11_566
Ga Ta Ga2 56(3) 10_556 5_556
Ga Ta Ga2 60.482(10) 10_557 5_556
Ga Ta Ga2 119.517(10) 1_554 5_556
Ga1 Ta Ga2 145.983(19) . 5_556
Ga1 Ta Ga2 109.588(16) 1_556 5_556
Ta Ta Ga2 119.517(10) 1_554 5_556
Ta Ta Ga2 60.482(10) 1_556 5_556
Ga2 Ta Ga2 67.04(3) 11_566 5_556
Ga Ta Ga2 41(3) 10_556 11_565
Ga Ta Ga2 119.517(10) 10_557 11_565
Ga Ta Ga2 60.482(10) 1_554 11_565
Ga1 Ta Ga2 109.588(16) . 11_565
Ga1 Ta Ga2 145.983(19) 1_556 11_565
Ta Ta Ga2 60.482(10) 1_554 11_565
Ta Ta Ga2 119.517(10) 1_556 11_565
Ga2 Ta Ga2 59.04(2) 11_566 11_565
Ga2 Ta Ga2 95.47(3) 5_556 11_565
Ga Ta Ga2 41(2) 10_556 5
Ga Ta Ga2 119.517(10) 10_557 5
Ga Ta Ga2 60.482(10) 1_554 5
Ga1 Ta Ga2 109.588(16) . 5
Ga1 Ta Ga2 145.983(19) 1_556 5
Ta Ta Ga2 60.482(10) 1_554 5
Ta Ta Ga2 119.517(10) 1_556 5
Ga2 Ta Ga2 95.47(3) 11_566 5
Ga2 Ta Ga2 59.04(2) 5_556 5
Ga2 Ta Ga2 67.04(3) 11_565 5
Ga Ta Ga2 101(2) 10_556 15_665
Ga Ta Ga2 119.135(9) 10_557 15_665
Ga Ta Ga2 60.866(10) 1_554 15_665
Ga1 Ta Ga2 60.027(18) . 15_665
Ga1 Ta Ga2 89.323(19) 1_556 15_665
Ta Ta Ga2 60.866(10) 1_554 15_665
Ta Ta Ga2 119.135(9) 1_556 15_665
Ga2 Ta Ga2 153.189(14) 11_566 15_665
Ga2 Ta Ga2 89.12(3) 5_556 15_665
Ga2 Ta Ga2 114.378(13) 11_565 15_665
Ga2 Ta Ga2 60.32(3) 5 15_665
Ga Ga1 Ga 180.0 10_556 2_564
Ga Ga1 Ga 119.876(15) 10_556 9_566
Ga Ga1 Ga 60.124(15) 2_564 9_566
Ga Ga1 Ga 60.124(15) 10_556 1_554
Ga Ga1 Ga 119.876(15) 2_564 1_554
Ga Ga1 Ga 180.0 9_566 1_554
Ga Ga1 Ta 0.0 10_556 .
Ga Ga1 Ta 180.0 2_564 .
Ga Ga1 Ta 119.875(15) 9_566 .
Ga Ga1 Ta 60.125(15) 1_554 .
Ga Ga1 Ta 180.0 10_556 9_565
Ga Ga1 Ta 0.0 2_564 9_565
Ga Ga1 Ta 60.125(15) 9_566 9_565
Ga Ga1 Ta 119.875(16) 1_554 9_565
Ta Ga1 Ta 180.0 . 9_565
Ga Ga1 Ta 119.875(15) 10_556 9_566
Ga Ga1 Ta 60.125(15) 2_564 9_566
Ga Ga1 Ta 0.000(9) 9_566 9_566
Ga Ga1 Ta 180.0 1_554 9_566
Ta Ga1 Ta 119.875(15) . 9_566
Ta Ga1 Ta 60.125(15) 9_565 9_566
Ga Ga1 Ta 60.125(15) 10_556 1_554
Ga Ga1 Ta 119.875(16) 2_564 1_554
Ga Ga1 Ta 180.0 9_566 1_554
Ga Ga1 Ta 0.000(9) 1_554 1_554
Ta Ga1 Ta 60.125(15) . 1_554
Ta Ga1 Ta 119.875(15) 9_565 1_554
Ta Ga1 Ta 180.0 9_566 1_554
Ga Ga1 Ga1 59.938(8) 10_556 1_556
Ga Ga1 Ga1 120.062(8) 2_564 1_556
Ga Ga1 Ga1 59.938(8) 9_566 1_556
Ga Ga1 Ga1 120.062(8) 1_554 1_556
Ta Ga1 Ga1 59.937(8) . 1_556
Ta Ga1 Ga1 120.062(8) 9_565 1_556
Ta Ga1 Ga1 59.938(8) 9_566 1_556
Ta Ga1 Ga1 120.062(8) 1_554 1_556
Ga Ga1 Ga1 120.062(8) 10_556 1_554
Ga Ga1 Ga1 59.938(8) 2_564 1_554
Ga Ga1 Ga1 120.062(8) 9_566 1_554
Ga Ga1 Ga1 59.938(8) 1_554 1_554
Ta Ga1 Ga1 120.063(8) . 1_554
Ta Ga1 Ga1 59.938(8) 9_565 1_554
Ta Ga1 Ga1 120.062(8) 9_566 1_554
Ta Ga1 Ga1 59.938(8) 1_554 1_554
Ga1 Ga1 Ga1 180.0 1_556 1_554
Ga Ga1 Ga2 118.599(13) 10_556 .
Ga Ga1 Ga2 61.401(13) 2_564 .
Ga Ga1 Ga2 61.401(13) 9_566 .
Ga Ga1 Ga2 118.599(13) 1_554 .
Ta Ga1 Ga2 118.599(13) . .
Ta Ga1 Ga2 61.401(13) 9_565 .
Ta Ga1 Ga2 61.401(13) 9_566 .
Ta Ga1 Ga2 118.599(13) 1_554 .
Ga1 Ga1 Ga2 90.0 1_556 .
Ga1 Ga1 Ga2 90.0 1_554 .
Ga Ga1 Ga2 61.400(13) 10_556 15_665
Ga Ga1 Ga2 118.600(13) 2_564 15_665
Ga Ga1 Ga2 118.600(13) 9_566 15_665
Ga Ga1 Ga2 61.400(13) 1_554 15_665
Ta Ga1 Ga2 61.401(13) . 15_665
Ta Ga1 Ga2 118.600(13) 9_565 15_665
Ta Ga1 Ga2 118.600(13) 9_566 15_665
Ta Ga1 Ga2 61.400(13) 1_554 15_665
Ga1 Ga1 Ga2 90.0 1_556 15_665
Ga1 Ga1 Ga2 90.0 1_554 15_665
Ga2 Ga1 Ga2 67.16(3) . 15_665
Ga Ga2 Ga 59.04(2) 12_656 3_654
Ga Ga2 Ga2 60.482(10) 12_656 1_556
Ga Ga2 Ga2 119.518(10) 3_654 1_556
Ga Ga2 Ga2 119.518(10) 12_656 1_554
Ga Ga2 Ga2 60.482(10) 3_654 1_554
Ga2 Ga2 Ga2 180.0 1_556 1_554
Ga Ga2 Ga 162.91(3) 12_656 2_564
Ga Ga2 Ga 118.431(15) 3_654 2_564
Ga2 Ga2 Ga 119.134(10) 1_556 2_564
Ga2 Ga2 Ga 60.866(10) 1_554 2_564
Ga Ga2 Ga 118.431(15) 12_656 9_566
Ga Ga2 Ga 162.91(3) 3_654 9_566
Ga2 Ga2 Ga 60.866(10) 1_556 9_566
Ga2 Ga2 Ga 119.134(10) 1_554 9_566
Ga Ga2 Ga 58.269(19) 2_564 9_566
Ga Ga2 Ga1 104.77(3) 12_656 .
Ga Ga2 Ga1 104.77(3) 3_654 .
Ga2 Ga2 Ga1 90.0 1_556 .
Ga2 Ga2 Ga1 90.0 1_554 .
Ga Ga2 Ga1 58.573(16) 2_564 .
Ga Ga2 Ga1 58.573(16) 9_566 .
Ga Ga2 Ta 0.000(11) 12_656 3_655
Ga Ga2 Ta 59.04(2) 3_654 3_655
Ga2 Ga2 Ta 60.482(10) 1_556 3_655
Ga2 Ga2 Ta 119.518(10) 1_554 3_655
Ga Ga2 Ta 162.91(3) 2_564 3_655
Ga Ga2 Ta 118.431(15) 9_566 3_655
Ga1 Ga2 Ta 104.77(3) . 3_655
Ga Ga2 Ta 59.04(2) 12_656 3_654
Ga Ga2 Ta 0.0 3_654 3_654
Ga2 Ga2 Ta 119.518(10) 1_556 3_654
Ga2 Ga2 Ta 60.482(10) 1_554 3_654
Ga Ga2 Ta 118.431(15) 2_564 3_654
Ga Ga2 Ta 162.91(3) 9_566 3_654
Ga1 Ga2 Ta 104.77(3) . 3_654
Ta Ga2 Ta 59.04(2) 3_655 3_654
Ga Ga2 Ga2 60.43(3) 12_656 11
Ga Ga2 Ga2 60.43(3) 3_654 11
Ga2 Ga2 Ga2 90.0 1_556 11
Ga2 Ga2 Ga2 90.0 1_554 11
Ga Ga2 Ga2 135.09(2) 2_564 11
Ga Ga2 Ga2 135.09(2) 9_566 11
Ga1 Ga2 Ga2 162.48(3) . 11
Ta Ga2 Ga2 60.43(3) 3_655 11
Ta Ga2 Ga2 60.43(3) 3_654 11
Ga Ga2 Ga2 135.78(2) 12_656 3
Ga Ga2 Ga2 135.78(2) 3_654 3
Ga2 Ga2 Ga2 90.0 1_556 3
Ga2 Ga2 Ga2 90.0 1_554 3
Ga Ga2 Ga2 59.25(3) 2_564 3
Ga Ga2 Ga2 59.25(3) 9_566 3
Ga1 Ga2 Ga2 107.52(3) . 3
Ta Ga2 Ga2 135.78(2) 3_655 3
Ta Ga2 Ga2 135.78(2) 3_654 3
Ga2 Ga2 Ga2 90.0 11 3
Ga Ga2 Ta 162.91(3) 12_656 9_565
Ga Ga2 Ta 118.431(15) 3_654 9_565
Ga2 Ga2 Ta 119.134(10) 1_556 9_565
Ga2 Ga2 Ta 60.866(10) 1_554 9_565
Ga Ga2 Ta 0.0 2_564 9_565
Ga Ga2 Ta 58.269(19) 9_566 9_565
Ga1 Ga2 Ta 58.573(16) . 9_565
Ta Ga2 Ta 162.91(3) 3_655 9_565
Ta Ga2 Ta 118.431(15) 3_654 9_565
Ga2 Ga2 Ta 135.09(2) 11 9_565
Ga2 Ga2 Ta 59.25(3) 3 9_565

loop_
_geom_bond_atom_site_label_1
_geom_bond_atom_site_label_2
_geom_bond_distance
_geom_bond_site_symmetry_2
Ta Ga 0.000039(2) 10_556
Ta Ga 2.7572(6) 10_557
Ta Ga 2.7572(6) 1_554
Ta Ga1 2.7520(5) .
Ta Ga1 2.7520(5) 1_556
Ta Ta 2.7572(6) 1_554
Ta Ta 2.7572(6) 1_556
Ta Ga2 2.7981(8) 11_566
Ta Ga2 2.7981(8) 5_556
Ta Ga2 2.7981(8) 11_565
Ta Ga2 2.7981(8) 5
Ta Ga2 2.8316(7) 15_665
Ga1 Ga 2.7520(5) 10_556
Ga1 Ga 2.7520(5) 2_564
Ga1 Ga 2.7520(5) 9_566
Ga1 Ga 2.7520(5) 1_554
Ga1 Ta 2.7520(5) 9_565
Ga1 Ta 2.7520(5) 9_566
Ga1 Ta 2.7520(5) 1_554
Ga1 Ga1 2.7572(6) 1_556
Ga1 Ga1 2.7572(6) 1_554
Ga1 Ga2 2.7938(9) .
Ga1 Ga2 2.7938(9) 15_665
Ga2 Ga 2.7981(8) 12_656
Ga2 Ga 2.7981(8) 3_654
Ga2 Ga2 2.7572(6) 1_556
Ga2 Ga2 2.7572(6) 1_554
Ga2 Ga 2.8316(7) 2_564
Ga2 Ga 2.8316(7) 9_566
Ga2 Ta 2.7981(8) 3_655
Ga2 Ta 2.7981(8) 3_654
Ga2 Ga2 2.8288(13) 11
Ga2 Ga2 2.8288(13) 3
Ga2 Ta 2.8316(7) 9_565
